data_7105292
loop_
_publ_author_name
'Guo, Jiayi'
'Lau, Kai-Chung'
'Xi, Hong-Wei'
'Lim, Kok Hwa'
'So, Cheuk-Wai'

_publ_section_title
;
 Synthesis and characterization of a tin(II)
 bis(phosphinoyl)methanediide complex: a stannavinylidene derivative.
;
_journal_issue 11
_journal_name_full 'Chemical communications (Cambridge, England)'
_journal_page_first 1929
_journal_page_last 1931
_journal_paper_doi 10.1039/b922377k
_journal_volume 46
_journal_year 2010
_chemical_formula_moiety 'C56 H58 N2 P4 S2 Si2 Sn2, C5 H12'
_chemical_formula_sum 'C61 H70 N2 P4 S2 Si2 Sn2'
_chemical_formula_weight 1312.75
_chemical_name_systematic
;
?
;
_space_group_IT_number 14
_symmetry_cell_setting monoclinic
_symmetry_space_group_name_Hall '-P 2ybc'
_symmetry_space_group_name_H-M 'P 1 21/c 1'
_atom_sites_solution_hydrogens geom
_atom_sites_solution_primary direct
_atom_sites_solution_secondary difmap
_audit_creation_method SHELXL-97
_cell_angle_alpha 90.00
_cell_angle_beta 108.8510(10)
_cell_angle_gamma 90.00
_cell_formula_units_Z 2
_cell_length_a 10.8134(3)
_cell_length_b 21.6674(5)
_cell_length_c 15.5769(4)
_cell_measurement_reflns_used 9736
_cell_measurement_temperature 173(2)
_cell_measurement_theta_max 30.49
_cell_measurement_theta_min 2.76
_cell_volume 3453.88(15)
_computing_cell_refinement 'Bruker SMART'
_computing_data_collection 'Bruker SMART'
_computing_data_reduction 'Bruker SAINT'
_computing_molecular_graphics 'Bruker SHELXTL'
_computing_publication_material 'Bruker SHELXTL'
_computing_structure_refinement 'SHELXL-97 (Sheldrick, 1997)'
_computing_structure_solution 'SHELXS-97 (Sheldrick, 1990)'
_diffrn_ambient_temperature 173(2)
_diffrn_measured_fraction_theta_full 0.972
_diffrn_measured_fraction_theta_max 0.972
_diffrn_measurement_device_type 'CCD area detector'
_diffrn_measurement_method 'phi and omega scans'
_diffrn_radiation_monochromator graphite
_diffrn_radiation_source 'fine-focus sealed tube'
_diffrn_radiation_type MoK\a
_diffrn_radiation_wavelength 0.71073
_diffrn_reflns_av_R_equivalents 0.0570
_diffrn_reflns_av_sigmaI/netI 0.0473
_diffrn_reflns_limit_h_max 15
_diffrn_reflns_limit_h_min -15
_diffrn_reflns_limit_k_max 23
_diffrn_reflns_limit_k_min -31
_diffrn_reflns_limit_l_max 22
_diffrn_reflns_limit_l_min -21
_diffrn_reflns_number 44780
_diffrn_reflns_theta_full 30.74
_diffrn_reflns_theta_max 30.74
_diffrn_reflns_theta_min 2.20
_exptl_absorpt_coefficient_mu 0.946
_exptl_absorpt_correction_T_max 0.7646
_exptl_absorpt_correction_T_min 0.7518
_exptl_absorpt_correction_type multi-scan
_exptl_absorpt_process_details sadabs
_exptl_crystal_colour colourless
_exptl_crystal_density_diffrn 1.262
_exptl_crystal_density_method 'not measured'
_exptl_crystal_description block
_exptl_crystal_F_000 1340
_exptl_crystal_size_max 0.32
_exptl_crystal_size_mid 0.32
_exptl_crystal_size_min 0.30
_refine_diff_density_max 1.858
_refine_diff_density_min -1.147
_refine_diff_density_rms 0.202
_refine_ls_extinction_method none
_refine_ls_goodness_of_fit_ref 1.208
_refine_ls_hydrogen_treatment constr
_refine_ls_matrix_type full
_refine_ls_number_parameters 412
_refine_ls_number_reflns 10468
_refine_ls_number_restraints 401
_refine_ls_restrained_S_all 1.201
_refine_ls_R_factor_all 0.0710
_refine_ls_R_factor_gt 0.0578
_refine_ls_shift/su_max 0.003
_refine_ls_shift/su_mean 0.000
_refine_ls_structure_factor_coef Fsqd
_refine_ls_weighting_details 'calc w=1/[\s^2^(Fo^2^)+(0.1132P)^2^+2.7364P] where P=(Fo^2^+2Fc^2^)/3'
_refine_ls_weighting_scheme calc
_refine_ls_wR_factor_gt 0.1867
_refine_ls_wR_factor_ref 0.2027
_reflns_number_gt 8676
_reflns_number_total 10468
_reflns_threshold_expression >2sigma(I)
_cod_data_source_file b922377k.txt
_cod_data_source_block scw27
_cod_depositor_comments
;
The following automatic conversions were performed:
'_symmetry_cell_setting' value 'Monoclinic' changed to 'monoclinic'
according to '/home/saulius/struct/CIF-dictionaries/cif_core.dic'
dictionary named 'cif_core.dic' version 2.4.1 from 2010-06-29.

Automatic conversion script
Id: cif_fix_enum 1527 2010-12-29 10:47:43Z saulius 
;
_cod_original_sg_symbol_H-M P2(1)/c
_cod_database_code 7105292

loop_
_symmetry_equiv_pos_as_xyz
'x, y, z'
'-x, y+1/2, -z+1/2'
'-x, -y, -z'
'x, -y-1/2, z-1/2'

loop_
_atom_site_label
_atom_site_type_symbol
_atom_site_fract_x
_atom_site_fract_y
_atom_site_fract_z
_atom_site_U_iso_or_equiv
_atom_site_adp_type
_atom_site_occupancy
_atom_site_symmetry_multiplicity
_atom_site_calc_flag
_atom_site_refinement_flags
_atom_site_disorder_assembly
_atom_site_disorder_group
C2 C 0.4009(9) 0.3027(3) 0.5193(7) 0.0279(19) Uani 0.649(16) 1 d PDU A 1
C3 C 0.5287(8) 0.2800(3) 0.5402(7) 0.042(2) Uani 0.649(16) 1 d PDU A 1
H3 H 0.5995 0.3078 0.5486 0.051 Uiso 0.649(16) 1 calc PR A 1
C4 C 0.5515(10) 0.2172(4) 0.5486(9) 0.060(3) Uani 0.649(16) 1 d PDU A 1
H4 H 0.6381 0.2020 0.5615 0.072 Uiso 0.649(16) 1 calc PR A 1
C5 C 0.4509(11) 0.1765(4) 0.5385(11) 0.054(3) Uani 0.649(16) 1 d PDU A 1
H5 H 0.4674 0.1334 0.5448 0.065 Uiso 0.649(16) 1 calc PR A 1
C6 C 0.3248(10) 0.1988(3) 0.5191(9) 0.068(3) Uani 0.649(16) 1 d PDU A 1
H6 H 0.2545 0.1709 0.5126 0.081 Uiso 0.649(16) 1 calc PR A 1
C7 C 0.3008(9) 0.2613(3) 0.5092(9) 0.053(2) Uani 0.649(16) 1 d PDU A 1
H7 H 0.2137 0.2760 0.4951 0.063 Uiso 0.649(16) 1 calc PR A 1
C2A C 0.4159(18) 0.3043(5) 0.5241(17) 0.041(4) Uani 0.351(16) 1 d PDU A 2
C3A C 0.5280(15) 0.2835(6) 0.5074(12) 0.046(4) Uani 0.351(16) 1 d PDU A 2
H3A H 0.5813 0.3117 0.4885 0.056 Uiso 0.351(16) 1 calc PR A 2
C4A C 0.5612(19) 0.2223(7) 0.5184(15) 0.063(4) Uani 0.351(16) 1 d PDU A 2
H4A H 0.6376 0.2083 0.5068 0.076 Uiso 0.351(16) 1 calc PR A 2
C5A C 0.485(2) 0.1808(7) 0.546(2) 0.065(5) Uani 0.351(16) 1 d PDU A 2
H5A H 0.5075 0.1382 0.5517 0.078 Uiso 0.351(16) 1 calc PR A 2
C6A C 0.376(2) 0.2018(6) 0.5653(16) 0.070(4) Uani 0.351(16) 1 d PDU A 2
H6A H 0.3263 0.1739 0.5881 0.084 Uiso 0.351(16) 1 calc PR A 2
C7A C 0.3393(19) 0.2629(5) 0.5517(14) 0.052(3) Uani 0.351(16) 1 d PDU A 2
H7A H 0.2613 0.2765 0.5614 0.062 Uiso 0.351(16) 1 calc PR A 2
Sn1 Sn 0.34112(2) 0.531271(10) 0.412568(15) 0.02322(10) Uani 1 1 d . . .
C1 C 0.4770(4) 0.42831(16) 0.5966(2) 0.0240(6) Uani 1 1 d . . .
C8 C 0.2038(4) 0.39467(17) 0.4970(3) 0.0295(7) Uani 1 1 d . A .
C9 C 0.1635(5) 0.4190(2) 0.5655(4) 0.0454(11) Uani 1 1 d . . .
H9 H 0.2260 0.4307 0.6215 0.055 Uiso 1 1 calc R . .
C10 C 0.0312(6) 0.4262(3) 0.5517(5) 0.0639(16) Uani 1 1 d . . .
H10 H 0.0035 0.4426 0.5991 0.077 Uiso 1 1 calc R . .
C11 C -0.0596(5) 0.4103(4) 0.4716(5) 0.0708(19) Uani 1 1 d . . .
H11 H -0.1500 0.4154 0.4633 0.085 Uiso 1 1 calc R . .
C12 C -0.0206(6) 0.3871(4) 0.4031(5) 0.075(2) Uani 1 1 d . . .
H12 H -0.0837 0.3766 0.3467 0.090 Uiso 1 1 calc R . .
C13 C 0.1115(5) 0.3789(3) 0.4159(4) 0.0568(15) Uani 1 1 d . . .
H13 H 0.1384 0.3623 0.3684 0.068 Uiso 1 1 calc R . .
C14 C 0.5573(4) 0.53689(19) 0.2285(3) 0.0304(8) Uani 1 1 d . . .
C15 C 0.5678(6) 0.5562(3) 0.1461(3) 0.0483(12) Uani 1 1 d . . .
H15 H 0.5307 0.5943 0.1202 0.058 Uiso 1 1 calc R . .
C16 C 0.6328(6) 0.5194(3) 0.1022(4) 0.0594(15) Uani 1 1 d . . .
H16 H 0.6409 0.5330 0.0463 0.071 Uiso 1 1 calc R . .
C17 C 0.6859(6) 0.4636(3) 0.1372(4) 0.0559(15) Uani 1 1 d . . .
H17 H 0.7312 0.4392 0.1064 0.067 Uiso 1 1 calc R . .
C18 C 0.6726(5) 0.4432(3) 0.2189(4) 0.0493(12) Uani 1 1 d . . .
H18 H 0.7061 0.4041 0.2431 0.059 Uiso 1 1 calc R . .
C19 C 0.6101(5) 0.4804(2) 0.2644(3) 0.0369(9) Uani 1 1 d . . .
H19 H 0.6034 0.4672 0.3208 0.044 Uiso 1 1 calc R . .
C20 C 0.4542(4) 0.65730(19) 0.2464(3) 0.0334(8) Uani 1 1 d . . .
C21 C 0.3354(6) 0.6882(2) 0.2233(4) 0.0549(14) Uani 1 1 d . . .
H21 H 0.2591 0.6668 0.2241 0.066 Uiso 1 1 calc R . .
C22 C 0.3274(7) 0.7504(2) 0.1990(5) 0.0680(18) Uani 1 1 d . . .
H22 H 0.2466 0.7716 0.1859 0.082 Uiso 1 1 calc R . .
C23 C 0.4357(8) 0.7807(3) 0.1941(5) 0.074(2) Uani 1 1 d . . .
H23 H 0.4295 0.8225 0.1744 0.089 Uiso 1 1 calc R . .
C24 C 0.5533(8) 0.7505(3) 0.2176(6) 0.079(2) Uani 1 1 d . . .
H24 H 0.6292 0.7720 0.2161 0.095 Uiso 1 1 calc R . .
C25 C 0.5627(6) 0.6899(3) 0.2434(4) 0.0567(14) Uani 1 1 d . . .
H25 H 0.6451 0.6698 0.2595 0.068 Uiso 1 1 calc R . .
C26 C 0.2708(6) 0.4431(3) 0.1359(4) 0.0548(14) Uani 1 1 d . . .
H26A H 0.3469 0.4523 0.1170 0.082 Uiso 1 1 calc R . .
H26B H 0.2018 0.4248 0.0849 0.082 Uiso 1 1 calc R . .
H26C H 0.2960 0.4139 0.1867 0.082 Uiso 1 1 calc R . .
C27 C 0.0625(5) 0.4961(4) 0.2034(4) 0.0644(17) Uani 1 1 d . . .
H27A H 0.0837 0.4992 0.2693 0.097 Uiso 1 1 calc R . .
H27B H 0.0340 0.4540 0.1838 0.097 Uiso 1 1 calc R . .
H27C H -0.0078 0.5252 0.1738 0.097 Uiso 1 1 calc R . .
C28 C 0.1659(7) 0.5689(3) 0.0724(4) 0.0690(19) Uani 1 1 d . . .
H28A H 0.1249 0.6061 0.0870 0.103 Uiso 1 1 calc R . .
H28B H 0.1046 0.5484 0.0196 0.103 Uiso 1 1 calc R . .
H28C H 0.2450 0.5805 0.0586 0.103 Uiso 1 1 calc R . .
C29 C 0.145(3) 0.3539(15) 0.850(2) 0.189(12) Uani 0.50 1 d PDU . .
H29A H 0.2056 0.3251 0.8917 0.284 Uiso 0.50 1 calc PR . .
H29B H 0.1092 0.3822 0.8852 0.284 Uiso 0.50 1 calc PRD . .
H29C H 0.1918 0.3775 0.8167 0.284 Uiso 0.50 1 calc PR . .
C30 C 0.036(2) 0.3185(14) 0.785(2) 0.157(9) Uani 0.50 1 d PDU . .
H30A H -0.0105 0.2980 0.8221 0.188 Uiso 0.50 1 calc PRD . .
H30B H -0.0245 0.3499 0.7481 0.188 Uiso 0.50 1 calc PRD . .
C31 C 0.0491(19) 0.2726(13) 0.7216(16) 0.156(8) Uani 0.50 1 d PDU . .
H31A H 0.0967 0.2373 0.7576 0.188 Uiso 0.50 1 calc PR . .
H31B H 0.1064 0.2903 0.6895 0.188 Uiso 0.50 1 calc PR . .
C32 C -0.072(2) 0.2463(15) 0.6488(19) 0.195(10) Uani 0.50 1 d PDU . .
H32A H -0.1200 0.2200 0.6794 0.234 Uiso 0.50 1 calc PRD . .
H32B H -0.1302 0.2812 0.6204 0.234 Uiso 0.50 1 calc PRD . .
C33 C -0.046(3) 0.2093(13) 0.5752(19) 0.180(11) Uani 0.50 1 d PDU . .
H33A H -0.1294 0.1944 0.5330 0.270 Uiso 0.50 1 calc PRD . .
H33B H 0.0093 0.1740 0.6020 0.270 Uiso 0.50 1 calc PR . .
H33C H -0.0023 0.2352 0.5425 0.270 Uiso 0.50 1 calc PR . .
N1 N 0.3203(3) 0.54815(14) 0.2664(2) 0.0252(6) Uani 1 1 d . . .
P1 P 0.37716(9) 0.38630(4) 0.51113(6) 0.02209(18) Uani 1 1 d D . .
P2 P 0.46316(10) 0.57885(4) 0.28789(6) 0.02432(19) Uani 1 1 d . . .
S1 S 0.40282(10) 0.41294(4) 0.39293(6) 0.0271(2) Uani 1 1 d . A .
Si1 Si 0.20976(12) 0.51514(6) 0.17167(8) 0.0339(2) Uani 1 1 d . . .

loop_
_atom_site_aniso_label
_atom_site_aniso_U_11
_atom_site_aniso_U_22
_atom_site_aniso_U_33
_atom_site_aniso_U_23
_atom_site_aniso_U_13
_atom_site_aniso_U_12
C2 0.047(4) 0.017(3) 0.017(3) 0.000(3) 0.006(3) 0.003(3)
C3 0.052(4) 0.025(3) 0.053(5) 0.002(3) 0.020(4) 0.006(3)
C4 0.074(5) 0.036(4) 0.069(6) 0.000(4) 0.022(5) 0.017(4)
C5 0.073(6) 0.021(3) 0.061(5) 0.002(3) 0.012(5) 0.003(4)
C6 0.081(6) 0.024(3) 0.084(6) 0.003(4) 0.008(5) -0.016(4)
C7 0.066(5) 0.028(3) 0.057(5) 0.008(3) 0.010(4) -0.012(3)
C2A 0.057(7) 0.021(7) 0.041(8) 0.002(6) 0.011(7) -0.014(6)
C3A 0.063(7) 0.035(6) 0.040(7) 0.003(5) 0.014(6) 0.017(5)
C4A 0.083(8) 0.041(6) 0.060(8) -0.002(6) 0.015(7) 0.020(6)
C5A 0.084(9) 0.028(7) 0.068(8) 0.000(6) 0.003(8) 0.005(7)
C6A 0.093(9) 0.034(6) 0.070(8) 0.012(6) 0.009(7) -0.021(6)
C7A 0.074(8) 0.022(5) 0.053(7) 0.007(5) 0.012(6) -0.011(5)
Sn1 0.02686(16) 0.02126(14) 0.02415(15) 0.00068(8) 0.01185(11) 0.00048(8)
C1 0.0283(17) 0.0216(14) 0.0235(15) 0.0011(12) 0.0104(13) -0.0047(12)
C8 0.0258(18) 0.0277(17) 0.0348(19) 0.0023(14) 0.0096(15) -0.0051(14)
C9 0.040(3) 0.052(3) 0.050(3) -0.012(2) 0.022(2) -0.004(2)
C10 0.045(3) 0.075(4) 0.084(4) -0.019(3) 0.037(3) -0.006(3)
C11 0.028(3) 0.103(5) 0.083(5) 0.000(4) 0.020(3) 0.004(3)
C12 0.031(3) 0.120(6) 0.064(4) -0.009(4) 0.000(3) -0.008(3)
C13 0.033(2) 0.097(5) 0.038(2) -0.015(3) 0.008(2) -0.013(3)
C14 0.0281(19) 0.039(2) 0.0265(18) -0.0024(14) 0.0127(15) -0.0050(15)
C15 0.059(3) 0.062(3) 0.028(2) 0.004(2) 0.019(2) 0.006(2)
C16 0.065(4) 0.092(4) 0.033(2) -0.002(3) 0.032(3) 0.001(3)
C17 0.050(3) 0.081(4) 0.045(3) -0.021(3) 0.027(2) 0.000(3)
C18 0.043(3) 0.057(3) 0.048(3) -0.009(2) 0.015(2) 0.010(2)
C19 0.040(2) 0.041(2) 0.036(2) -0.0021(17) 0.0196(19) 0.0039(17)
C20 0.047(2) 0.0284(17) 0.0247(17) 0.0058(14) 0.0107(16) -0.0062(16)
C21 0.074(4) 0.031(2) 0.073(4) 0.009(2) 0.041(3) 0.006(2)
C22 0.088(5) 0.034(2) 0.096(5) 0.020(3) 0.048(4) 0.013(3)
C23 0.106(6) 0.039(3) 0.082(4) 0.024(3) 0.037(4) -0.009(3)
C24 0.080(5) 0.052(3) 0.107(6) 0.030(4) 0.033(4) -0.015(3)
C25 0.052(3) 0.049(3) 0.066(3) 0.022(3) 0.013(3) -0.012(2)
C26 0.072(4) 0.048(3) 0.040(3) -0.018(2) 0.012(2) -0.003(3)
C27 0.036(3) 0.107(5) 0.049(3) -0.014(3) 0.011(2) -0.026(3)
C28 0.090(5) 0.070(4) 0.031(2) 0.010(2) -0.004(3) 0.002(3)
C29 0.134(18) 0.24(3) 0.23(2) 0.02(2) 0.111(18) 0.033(19)
C30 0.085(12) 0.195(19) 0.176(18) 0.005(15) 0.023(12) -0.011(13)
C31 0.087(11) 0.179(18) 0.212(18) 0.028(14) 0.062(12) -0.019(12)
C32 0.124(15) 0.220(19) 0.24(2) -0.023(17) 0.063(15) -0.059(14)
C33 0.175(19) 0.185(19) 0.20(2) -0.154(16) 0.087(16) -0.106(16)
N1 0.0288(16) 0.0262(13) 0.0195(13) 0.0021(11) 0.0062(12) -0.0007(12)
P1 0.0287(5) 0.0167(4) 0.0213(4) 0.0009(3) 0.0087(3) -0.0025(3)
P2 0.0305(5) 0.0231(4) 0.0205(4) 0.0016(3) 0.0098(3) -0.0028(3)
S1 0.0414(5) 0.0213(4) 0.0220(4) 0.0009(3) 0.0148(4) -0.0002(3)
Si1 0.0344(6) 0.0388(6) 0.0241(5) -0.0032(4) 0.0032(4) -0.0030(5)

loop_
_atom_type_symbol
_atom_type_description
_atom_type_scat_dispersion_real
_atom_type_scat_dispersion_imag
_atom_type_scat_source
C C 0.0033 0.0016 'International Tables Vol C Tables 4.2.6.8 and 6.1.1.4'
H H 0.0000 0.0000 'International Tables Vol C Tables 4.2.6.8 and 6.1.1.4'
N N 0.0061 0.0033 'International Tables Vol C Tables 4.2.6.8 and 6.1.1.4'
Si Si 0.0817 0.0704 'International Tables Vol C Tables 4.2.6.8 and 6.1.1.4'
P P 0.1023 0.0942 'International Tables Vol C Tables 4.2.6.8 and 6.1.1.4'
S S 0.1246 0.1234 'International Tables Vol C Tables 4.2.6.8 and 6.1.1.4'
Sn Sn -0.6537 1.4246 'International Tables Vol C Tables 4.2.6.8 and 6.1.1.4'

loop_
_geom_angle_atom_site_label_1
_geom_angle_atom_site_label_2
_geom_angle_atom_site_label_3
_geom_angle
_geom_angle_site_symmetry_1
_geom_angle_site_symmetry_3
_geom_angle_publ_flag
C7 C2 C3 118.5(6) . . ?
C7 C2 P1 123.5(6) . . ?
C3 C2 P1 118.0(6) . . ?
C4 C3 C2 120.0(7) . . ?
C4 C3 H3 120.0 . . ?
C2 C3 H3 120.0 . . ?
C5 C4 C3 120.8(8) . . ?
C5 C4 H4 119.6 . . ?
C3 C4 H4 119.6 . . ?
C4 C5 C6 119.3(7) . . ?
C4 C5 H5 120.3 . . ?
C6 C5 H5 120.3 . . ?
C7 C6 C5 120.3(7) . . ?
C7 C6 H6 119.9 . . ?
C5 C6 H6 119.9 . . ?
C2 C7 C6 121.1(7) . . ?
C2 C7 H7 119.5 . . ?
C6 C7 H7 119.5 . . ?
C7A C2A C3A 119.6(10) . . ?
C7A C2A P1 121.9(9) . . ?
C3A C2A P1 118.5(9) . . ?
C4A C3A C2A 119.9(11) . . ?
C4A C3A H3A 120.1 . . ?
C2A C3A H3A 120.1 . . ?
C3A C4A C5A 120.8(11) . . ?
C3A C4A H4A 119.6 . . ?
C5A C4A H4A 119.6 . . ?
C4A C5A C6A 119.3(11) . . ?
C4A C5A H5A 120.3 . . ?
C6A C5A H5A 120.3 . . ?
C7A C6A C5A 120.3(11) . . ?
C7A C6A H6A 119.8 . . ?
C5A C6A H6A 119.8 . . ?
C6A C7A C2A 120.0(11) . . ?
C6A C7A H7A 120.0 . . ?
C2A C7A H7A 120.0 . . ?
C1 Sn1 N1 70.60(12) 3_666 . ?
C1 Sn1 S1 96.45(10) 3_666 . ?
N1 Sn1 S1 89.27(8) . . ?
P1 C1 P2 135.2(2) . 3_666 ?
P1 C1 Sn1 121.46(18) . 3_666 ?
P2 C1 Sn1 93.58(16) 3_666 3_666 ?
C13 C8 C9 119.2(4) . . ?
C13 C8 P1 119.9(4) . . ?
C9 C8 P1 120.9(3) . . ?
C8 C9 C10 119.5(5) . . ?
C8 C9 H9 120.3 . . ?
C10 C9 H9 120.3 . . ?
C11 C10 C9 121.1(6) . . ?
C11 C10 H10 119.4 . . ?
C9 C10 H10 119.4 . . ?
C10 C11 C12 119.8(5) . . ?
C10 C11 H11 120.1 . . ?
C12 C11 H11 120.1 . . ?
C11 C12 C13 119.9(6) . . ?
C11 C12 H12 120.0 . . ?
C13 C12 H12 120.0 . . ?
C8 C13 C12 120.5(5) . . ?
C8 C13 H13 119.8 . . ?
C12 C13 H13 119.8 . . ?
C19 C14 C15 119.4(4) . . ?
C19 C14 P2 117.4(3) . . ?
C15 C14 P2 123.0(4) . . ?
C16 C15 C14 119.4(5) . . ?
C16 C15 H15 120.3 . . ?
C14 C15 H15 120.3 . . ?
C17 C16 C15 121.7(5) . . ?
C17 C16 H16 119.1 . . ?
C15 C16 H16 119.1 . . ?
C16 C17 C18 119.1(5) . . ?
C16 C17 H17 120.4 . . ?
C18 C17 H17 120.4 . . ?
C19 C18 C17 119.5(5) . . ?
C19 C18 H18 120.2 . . ?
C17 C18 H18 120.2 . . ?
C18 C19 C14 120.8(4) . . ?
C18 C19 H19 119.6 . . ?
C14 C19 H19 119.6 . . ?
C25 C20 C21 118.0(4) . . ?
C25 C20 P2 122.9(4) . . ?
C21 C20 P2 118.9(3) . . ?
C20 C21 C22 120.5(6) . . ?
C20 C21 H21 119.8 . . ?
C22 C21 H21 119.8 . . ?
C23 C22 C21 120.1(6) . . ?
C23 C22 H22 120.0 . . ?
C21 C22 H22 120.0 . . ?
C22 C23 C24 119.5(5) . . ?
C22 C23 H23 120.2 . . ?
C24 C23 H23 120.2 . . ?
C25 C24 C23 120.8(6) . . ?
C25 C24 H24 119.6 . . ?
C23 C24 H24 119.6 . . ?
C24 C25 C20 121.1(6) . . ?
C24 C25 H25 119.4 . . ?
C20 C25 H25 119.4 . . ?
Si1 C26 H26A 109.5 . . ?
Si1 C26 H26B 109.5 . . ?
H26A C26 H26B 109.5 . . ?
Si1 C26 H26C 109.5 . . ?
H26A C26 H26C 109.5 . . ?
H26B C26 H26C 109.5 . . ?
Si1 C27 H27A 109.5 . . ?
Si1 C27 H27B 109.5 . . ?
H27A C27 H27B 109.5 . . ?
Si1 C27 H27C 109.5 . . ?
H27A C27 H27C 109.5 . . ?
H27B C27 H27C 109.5 . . ?
Si1 C28 H28A 109.5 . . ?
Si1 C28 H28B 109.5 . . ?
H28A C28 H28B 109.5 . . ?
Si1 C28 H28C 109.5 . . ?
H28A C28 H28C 109.5 . . ?
H28B C28 H28C 109.5 . . ?
C30 C29 H29A 109.5 . . ?
C30 C29 H29B 109.5 . . ?
H29A C29 H29B 109.5 . . ?
C30 C29 H29C 109.5 . . ?
H29A C29 H29C 109.5 . . ?
H29B C29 H29C 109.5 . . ?
C31 C30 C29 126.3(19) . . ?
C31 C30 H30A 105.7 . . ?
C29 C30 H30A 105.7 . . ?
C31 C30 H30B 105.7 . . ?
C29 C30 H30B 105.7 . . ?
H30A C30 H30B 106.2 . . ?
C30 C31 C32 120.9(19) . . ?
C30 C31 H31A 107.1 . . ?
C32 C31 H31A 107.1 . . ?
C30 C31 H31B 107.1 . . ?
C32 C31 H31B 107.1 . . ?
H31A C31 H31B 106.8 . . ?
C33 C32 C31 116.0(18) . . ?
C33 C32 H32A 108.3 . . ?
C31 C32 H32A 108.3 . . ?
C33 C32 H32B 108.3 . . ?
C31 C32 H32B 108.3 . . ?
H32A C32 H32B 107.4 . . ?
C32 C33 H33A 109.5 . . ?
C32 C33 H33B 109.5 . . ?
H33A C33 H33B 109.5 . . ?
C32 C33 H33C 109.5 . . ?
H33A C33 H33C 109.5 . . ?
H33B C33 H33C 109.5 . . ?
P2 N1 Si1 134.4(2) . . ?
P2 N1 Sn1 94.66(14) . . ?
Si1 N1 Sn1 127.93(17) . . ?
C1 P1 C2A 111.9(8) . . ?
C1 P1 C8 114.37(18) . . ?
C2A P1 C8 107.5(5) . . ?
C1 P1 C2 116.1(3) . . ?
C2A P1 C2 5.0(9) . . ?
C8 P1 C2 102.8(3) . . ?
C1 P1 S1 108.81(12) . . ?
C2A P1 S1 106.5(7) . . ?
C8 P1 S1 107.36(13) . . ?
C2 P1 S1 106.7(3) . . ?
N1 P2 C1 101.06(17) . 3_666 ?
N1 P2 C20 112.07(19) . . ?
C1 P2 C20 114.78(18) 3_666 . ?
N1 P2 C14 110.06(18) . . ?
C1 P2 C14 113.87(19) 3_666 . ?
C20 P2 C14 105.14(19) . . ?
P1 S1 Sn1 93.22(4) . . ?
N1 Si1 C26 113.1(2) . . ?
N1 Si1 C27 106.3(2) . . ?
C26 Si1 C27 108.2(3) . . ?
N1 Si1 C28 111.7(2) . . ?
C26 Si1 C28 107.3(3) . . ?
C27 Si1 C28 110.3(3) . . ?

loop_
_geom_bond_atom_site_label_1
_geom_bond_atom_site_label_2
_geom_bond_distance
_geom_bond_site_symmetry_2
_geom_bond_publ_flag
C2 C7 1.375(9) . ?
C2 C3 1.403(9) . ?
C2 P1 1.828(6) . ?
C3 C4 1.383(9) . ?
C3 H3 0.9500 . ?
C4 C5 1.370(10) . ?
C4 H4 0.9500 . ?
C5 C6 1.385(10) . ?
C5 H5 0.9500 . ?
C6 C7 1.377(9) . ?
C6 H6 0.9500 . ?
C7 H7 0.9500 . ?
C2A C7A 1.381(12) . ?
C2A C3A 1.394(12) . ?
C2A P1 1.822(11) . ?
C3A C4A 1.371(12) . ?
C3A H3A 0.9500 . ?
C4A C5A 1.377(13) . ?
C4A H4A 0.9500 . ?
C5A C6A 1.386(13) . ?
C5A H5A 0.9500 . ?
C6A C7A 1.380(12) . ?
C6A H6A 0.9500 . ?
C7A H7A 0.9500 . ?
Sn1 C1 2.199(4) 3_666 ?
Sn1 N1 2.244(3) . ?
Sn1 S1 2.6915(9) . ?
C1 P1 1.685(4) . ?
C1 P2 1.711(4) 3_666 ?
C1 Sn1 2.199(3) 3_666 ?
C8 C13 1.376(6) . ?
C8 C9 1.380(6) . ?
C8 P1 1.824(4) . ?
C9 C10 1.385(7) . ?
C9 H9 0.9500 . ?
C10 C11 1.360(9) . ?
C10 H10 0.9500 . ?
C11 C12 1.363(10) . ?
C11 H11 0.9500 . ?
C12 C13 1.389(8) . ?
C12 H12 0.9500 . ?
C13 H13 0.9500 . ?
C14 C19 1.389(6) . ?
C14 C15 1.389(6) . ?
C14 P2 1.824(4) . ?
C15 C16 1.381(8) . ?
C15 H15 0.9500 . ?
C16 C17 1.373(9) . ?
C16 H16 0.9500 . ?
C17 C18 1.398(8) . ?
C17 H17 0.9500 . ?
C18 C19 1.384(6) . ?
C18 H18 0.9500 . ?
C19 H19 0.9500 . ?
C20 C25 1.382(7) . ?
C20 C21 1.389(7) . ?
C20 P2 1.810(4) . ?
C21 C22 1.394(7) . ?
C21 H21 0.9500 . ?
C22 C23 1.368(10) . ?
C22 H22 0.9500 . ?
C23 C24 1.370(11) . ?
C23 H23 0.9500 . ?
C24 C25 1.369(8) . ?
C24 H24 0.9500 . ?
C25 H25 0.9500 . ?
C26 Si1 1.850(6) . ?
C26 H26A 0.9800 . ?
C26 H26B 0.9800 . ?
C26 H26C 0.9800 . ?
C27 Si1 1.859(6) . ?
C27 H27A 0.9800 . ?
C27 H27B 0.9800 . ?
C27 H27C 0.9800 . ?
C28 Si1 1.871(6) . ?
C28 H28A 0.9800 . ?
C28 H28B 0.9800 . ?
C28 H28C 0.9800 . ?
C29 C30 1.494(13) . ?
C29 H29A 0.9800 . ?
C29 H29B 0.9800 . ?
C29 H29C 0.9800 . ?
C30 C31 1.438(16) . ?
C30 H30A 0.9900 . ?
C30 H30B 0.9900 . ?
C31 C32 1.538(16) . ?
C31 H31A 0.9900 . ?
C31 H31B 0.9900 . ?
C32 C33 1.498(14) . ?
C32 H32A 0.9900 . ?
C32 H32B 0.9900 . ?
C33 H33A 0.9800 . ?
C33 H33B 0.9800 . ?
C33 H33C 0.9800 . ?
N1 P2 1.615(3) . ?
N1 Si1 1.726(3) . ?
P1 S1 2.0323(12) . ?
P2 C1 1.711(4) 3_666 ?
